data_7215026
loop_
_publ_author_name
'Park, In-Hyeok'
'Kim, Hyun Jee'
'Lee, Shim Sung'

_publ_section_title
;
 Anion-dependent coordinative networking of macrocycle with copper(i)
 halides
;
_journal_issue 14
_journal_name_full CrystEngComm
_journal_page_first 4589
_journal_paper_doi 10.1039/c2ce25111f
_journal_volume 14
_journal_year 2012
_chemical_formula_moiety 'C50 H52 Br2 Cu2 O4 S4, 4(C H2 Cl2)'
_chemical_formula_sum 'C54 H60 Br2 Cl8 Cu2 O4 S4'
_chemical_formula_weight 1471.76
_chemical_name_systematic
;
?
;
_space_group_IT_number 2
_symmetry_cell_setting triclinic
_symmetry_space_group_name_Hall '-P 1'
_symmetry_space_group_name_H-M 'P -1'
_atom_sites_solution_hydrogens geom
_atom_sites_solution_primary direct
_atom_sites_solution_secondary difmap
_audit_creation_method SHELXL-97
_cell_angle_alpha 85.0890(10)
_cell_angle_beta 65.1570(10)
_cell_angle_gamma 79.3950(10)
_cell_formula_units_Z 1
_cell_length_a 11.2153(3)
_cell_length_b 11.6948(3)
_cell_length_c 12.9855(4)
_cell_measurement_reflns_used 9971
_cell_measurement_temperature 173(2)
_cell_measurement_theta_max 27.48
_cell_measurement_theta_min 2.46
_cell_volume 1519.11(7)
_computing_cell_refinement 'Bruker SAINT'
_computing_data_collection 'Bruker APEX2'
_computing_data_reduction 'Bruker SAINT'
_computing_molecular_graphics 'Bruker SHELXTL'
_computing_publication_material 'Bruker SHELXTL'
_computing_structure_refinement 'SHELXL-97 (Sheldrick, 2008)'
_computing_structure_solution 'SHELXS-97 (Sheldrick, 2008)'
_diffrn_ambient_temperature 173(2)
_diffrn_measured_fraction_theta_full 0.999
_diffrn_measured_fraction_theta_max 0.999
_diffrn_measurement_device_type 'Bruker APEX-II CCD'
_diffrn_measurement_method '\f and \w scans'
_diffrn_radiation_monochromator graphite
_diffrn_radiation_source 'fine-focus sealed tube'
_diffrn_radiation_type MoK\a
_diffrn_radiation_wavelength 0.71073
_diffrn_reflns_av_R_equivalents 0.0413
_diffrn_reflns_av_sigmaI/netI 0.0309
_diffrn_reflns_limit_h_max 13
_diffrn_reflns_limit_h_min -13
_diffrn_reflns_limit_k_max 14
_diffrn_reflns_limit_k_min -14
_diffrn_reflns_limit_l_max 16
_diffrn_reflns_limit_l_min -16
_diffrn_reflns_number 24176
_diffrn_reflns_theta_full 26.00
_diffrn_reflns_theta_max 26.00
_diffrn_reflns_theta_min 1.73
_exptl_absorpt_coefficient_mu 2.548
_exptl_absorpt_correction_T_max 0.9050
_exptl_absorpt_correction_T_min 0.2076
_exptl_absorpt_correction_type multi-scan
_exptl_crystal_colour colourless
_exptl_crystal_density_diffrn 1.609
_exptl_crystal_density_method 'not measured'
_exptl_crystal_description plate
_exptl_crystal_F_000 744
_exptl_crystal_size_max 0.90
_exptl_crystal_size_mid 0.16
_exptl_crystal_size_min 0.04
_refine_diff_density_max 1.051
_refine_diff_density_min -1.069
_refine_diff_density_rms 0.074
_refine_ls_extinction_method none
_refine_ls_goodness_of_fit_ref 1.062
_refine_ls_hydrogen_treatment constr
_refine_ls_matrix_type full
_refine_ls_number_parameters 334
_refine_ls_number_reflns 5962
_refine_ls_number_restraints 0
_refine_ls_restrained_S_all 1.062
_refine_ls_R_factor_all 0.0348
_refine_ls_R_factor_gt 0.0321
_refine_ls_shift/su_max 0.001
_refine_ls_shift/su_mean 0.000
_refine_ls_structure_factor_coef Fsqd
_refine_ls_weighting_details 'calc w=1/[\s^2^(Fo^2^)+(0.0387P)^2^+1.9664P] where P=(Fo^2^+2Fc^2^)/3'
_refine_ls_weighting_scheme calc
_refine_ls_wR_factor_gt 0.0864
_refine_ls_wR_factor_ref 0.0885
_reflns_number_gt 5511
_reflns_number_total 5962
_reflns_threshold_expression >2sigma(I)
_cod_data_source_file c2ce25111f.txt
_cod_data_source_block 2
_cod_depositor_comments
;
The following automatic conversions were performed:

'_symmetry_cell_setting' value 'Triclinic' changed to 'triclinic'
according to
/usr/data/users/saulius/automatic-downloads/retrospective/RSC/lib/dictionaries/cif_core.dic
dictionary named 'cif_core.dic' version 2.4.2 from 2011-04-26.

Automatic conversion script
Id: cif_fix_values 2281 2013-09-26 08:29:07Z andrius 
;
_cod_original_sg_symbol_H-M P-1
_cod_database_code 7215026

loop_
_symmetry_equiv_pos_as_xyz
'x, y, z'
'-x, -y, -z'

loop_
_atom_site_label
_atom_site_type_symbol
_atom_site_fract_x
_atom_site_fract_y
_atom_site_fract_z
_atom_site_U_iso_or_equiv
_atom_site_adp_type
_atom_site_occupancy
_atom_site_symmetry_multiplicity
_atom_site_calc_flag
_atom_site_refinement_flags
Cu1 Cu -0.05607(3) 0.51559(3) 0.41533(3) 0.02371(9) Uani 1 1 d .
Br1 Br 0.18786(2) 0.49933(2) 0.37779(2) 0.02516(8) Uani 1 1 d .
O1 O -0.37695(18) -0.08584(16) 0.32468(17) 0.0308(4) Uani 1 1 d .
O2 O -0.21959(18) 0.22478(15) 0.18873(15) 0.0279(4) Uani 1 1 d .
S1 S -0.06071(6) 0.36146(5) 0.32296(5) 0.02136(13) Uani 1 1 d .
S2 S -0.10995(6) -0.29534(5) 0.36623(5) 0.02131(13) Uani 1 1 d .
C1 C -0.4566(3) 0.0124(3) 0.2986(3) 0.0448(8) Uani 1 1 d .
H1A H -0.5493 0.0214 0.3573 0.054 Uiso 1 1 calc R
H1B H -0.4578 0.0018 0.2242 0.054 Uiso 1 1 calc R
C2 C -0.3960(3) 0.1191(3) 0.2951(3) 0.0398(7) Uani 1 1 d .
H2A H -0.4611 0.1900 0.2983 0.048 Uiso 1 1 calc R
H2B H -0.3751 0.1185 0.3620 0.048 Uiso 1 1 calc R
C3 C -0.2709(3) 0.1215(2) 0.1884(3) 0.0339(6) Uani 1 1 d .
H3A H -0.2043 0.0518 0.1856 0.041 Uiso 1 1 calc R
H3B H -0.2908 0.1213 0.1210 0.041 Uiso 1 1 calc R
C4 C -0.1029(3) 0.2414(2) 0.0994(2) 0.0255(5) Uani 1 1 d .
C5 C -0.0386(3) 0.1699(2) 0.0048(2) 0.0343(6) Uani 1 1 d .
H5A H -0.0746 0.1043 -0.0004 0.041 Uiso 1 1 calc R
C6 C 0.0788(3) 0.1952(3) -0.0821(2) 0.0403(7) Uani 1 1 d .
H6A H 0.1224 0.1468 -0.1470 0.048 Uiso 1 1 calc R
C7 C 0.1327(3) 0.2893(3) -0.0756(2) 0.0390(7) Uani 1 1 d .
H7A H 0.2129 0.3061 -0.1353 0.047 Uiso 1 1 calc R
C8 C 0.0686(3) 0.3594(2) 0.0193(2) 0.0316(6) Uani 1 1 d .
H8A H 0.1060 0.4242 0.0242 0.038 Uiso 1 1 calc R
C9 C -0.0493(3) 0.3369(2) 0.1076(2) 0.0244(5) Uani 1 1 d .
C10 C -0.1146(3) 0.4146(2) 0.2095(2) 0.0250(5) Uani 1 1 d .
H10A H -0.2124 0.4200 0.2392 0.030 Uiso 1 1 calc R
H10B H -0.0930 0.4938 0.1861 0.030 Uiso 1 1 calc R
C11 C -0.1918(2) 0.2815(2) 0.4169(2) 0.0226(5) Uani 1 1 d .
H11A H -0.2275 0.3125 0.4946 0.027 Uiso 1 1 calc R
H11B H -0.2653 0.2955 0.3917 0.027 Uiso 1 1 calc R
C12 C -0.1464(2) 0.1519(2) 0.4205(2) 0.0201(5) Uani 1 1 d .
C13 C -0.0568(3) 0.0885(2) 0.3241(2) 0.0233(5) Uani 1 1 d .
H13A H -0.0186 0.1278 0.2537 0.028 Uiso 1 1 calc R
C14 C -0.1972(2) 0.0923(2) 0.5226(2) 0.0238(5) Uani 1 1 d .
H14A H -0.2563 0.1342 0.5894 0.029 Uiso 1 1 calc R
C15 C -0.0233(3) -0.0306(2) 0.3304(2) 0.0246(5) Uani 1 1 d .
H15A H 0.0366 -0.0726 0.2638 0.030 Uiso 1 1 calc R
C16 C -0.1632(3) -0.0275(2) 0.5289(2) 0.0244(5) Uani 1 1 d .
H16A H -0.1998 -0.0667 0.5996 0.029 Uiso 1 1 calc R
C17 C -0.0762(2) -0.0903(2) 0.4330(2) 0.0230(5) Uani 1 1 d .
C18 C -0.0396(3) -0.2202(2) 0.4396(2) 0.0269(5) Uani 1 1 d .
H18A H -0.0727 -0.2452 0.5203 0.032 Uiso 1 1 calc R
H18B H 0.0586 -0.2420 0.4052 0.032 Uiso 1 1 calc R
C19 C -0.2870(2) -0.2504(2) 0.4538(2) 0.0257(5) Uani 1 1 d .
H19A H -0.3124 -0.2917 0.5278 0.031 Uiso 1 1 calc R
H19B H -0.3055 -0.1658 0.4680 0.031 Uiso 1 1 calc R
C20 C -0.3672(2) -0.2781(2) 0.3941(2) 0.0241(5) Uani 1 1 d .
C21 C -0.3963(3) -0.3895(2) 0.3998(2) 0.0297(6) Uani 1 1 d .
H21A H -0.3660 -0.4478 0.4429 0.036 Uiso 1 1 calc R
C22 C -0.4688(3) -0.4173(3) 0.3439(3) 0.0341(6) Uani 1 1 d .
H22A H -0.4874 -0.4940 0.3483 0.041 Uiso 1 1 calc R
C23 C -0.5134(3) -0.3325(3) 0.2819(2) 0.0332(6) Uani 1 1 d .
H23A H -0.5636 -0.3510 0.2440 0.040 Uiso 1 1 calc R
C24 C -0.4857(3) -0.2205(3) 0.2745(2) 0.0307(6) Uani 1 1 d .
H24A H -0.5169 -0.1626 0.2316 0.037 Uiso 1 1 calc R
C25 C -0.4122(2) -0.1932(2) 0.3300(2) 0.0250(5) Uani 1 1 d .
C26 C 0.2487(5) 0.6023(4) 0.0854(3) 0.0686(12) Uani 1 1 d .
H26A H 0.1547 0.6153 0.0953 0.082 Uiso 1 1 calc R
H26B H 0.2565 0.5472 0.1454 0.082 Uiso 1 1 calc R
Cl1 Cl 0.35087(11) 0.53982(12) -0.04812(9) 0.0725(3) Uani 1 1 d .
Cl2 Cl 0.29003(14) 0.73526(10) 0.10251(12) 0.0777(3) Uani 1 1 d .
C27 C 0.6457(9) 0.8260(6) 0.9283(6) 0.127(3) Uani 1 1 d .
H27A H 0.6987 0.7831 0.9683 0.153 Uiso 1 1 calc R
H27B H 0.5506 0.8320 0.9810 0.153 Uiso 1 1 calc R
Cl3 Cl 0.67236(18) 0.75031(16) 0.81805(14) 0.1070(5) Uani 1 1 d .
Cl4 Cl 0.68606(16) 0.96928(16) 0.89601(19) 0.1251(7) Uani 1 1 d .

loop_
_atom_site_aniso_label
_atom_site_aniso_U_11
_atom_site_aniso_U_22
_atom_site_aniso_U_33
_atom_site_aniso_U_23
_atom_site_aniso_U_13
_atom_site_aniso_U_12
Cu1 0.03109(17) 0.01606(16) 0.02699(17) -0.00024(11) -0.01416(13) -0.00570(12)
Br1 0.02470(14) 0.02771(14) 0.02364(14) 0.00198(10) -0.01004(10) -0.00650(10)
O1 0.0291(10) 0.0244(9) 0.0453(11) 0.0057(8) -0.0211(9) -0.0081(8)
O2 0.0338(10) 0.0211(9) 0.0309(9) -0.0002(7) -0.0143(8) -0.0071(7)
S1 0.0272(3) 0.0149(3) 0.0237(3) -0.0002(2) -0.0115(2) -0.0051(2)
S2 0.0255(3) 0.0165(3) 0.0260(3) 0.0012(2) -0.0142(2) -0.0047(2)
C1 0.0305(15) 0.0282(15) 0.082(2) 0.0098(15) -0.0304(16) -0.0069(12)
C2 0.0311(15) 0.0253(14) 0.063(2) 0.0050(13) -0.0203(14) -0.0056(11)
C3 0.0442(16) 0.0251(14) 0.0414(16) 0.0024(11) -0.0245(13) -0.0117(12)
C4 0.0336(13) 0.0223(12) 0.0224(12) 0.0025(9) -0.0148(11) -0.0018(10)
C5 0.0545(18) 0.0231(14) 0.0299(14) -0.0015(11) -0.0235(13) -0.0019(12)
C6 0.0567(19) 0.0315(15) 0.0226(13) -0.0046(11) -0.0126(13) 0.0093(14)
C7 0.0409(16) 0.0366(16) 0.0266(14) 0.0039(12) -0.0054(12) 0.0017(13)
C8 0.0343(14) 0.0292(14) 0.0287(13) 0.0033(11) -0.0118(12) -0.0039(11)
C9 0.0316(13) 0.0198(12) 0.0217(12) 0.0009(9) -0.0127(10) -0.0003(10)
C10 0.0356(14) 0.0163(11) 0.0235(12) 0.0013(9) -0.0135(11) -0.0029(10)
C11 0.0242(12) 0.0167(11) 0.0242(12) -0.0002(9) -0.0075(10) -0.0031(9)
C12 0.0232(11) 0.0146(11) 0.0271(12) 0.0000(9) -0.0140(10) -0.0052(9)
C13 0.0294(13) 0.0197(12) 0.0218(12) 0.0011(9) -0.0118(10) -0.0042(10)
C14 0.0245(12) 0.0233(12) 0.0235(12) -0.0004(10) -0.0090(10) -0.0062(10)
C15 0.0291(13) 0.0192(12) 0.0275(13) -0.0031(10) -0.0137(11) -0.0024(10)
C16 0.0273(12) 0.0217(12) 0.0274(12) 0.0052(10) -0.0135(10) -0.0092(10)
C17 0.0272(12) 0.0148(11) 0.0353(13) 0.0023(10) -0.0210(11) -0.0050(9)
C18 0.0367(14) 0.0160(12) 0.0395(14) 0.0023(10) -0.0265(12) -0.0062(10)
C19 0.0256(12) 0.0250(13) 0.0270(13) -0.0032(10) -0.0118(10) -0.0018(10)
C20 0.0187(11) 0.0260(13) 0.0249(12) -0.0043(10) -0.0058(10) -0.0034(10)
C21 0.0258(13) 0.0267(13) 0.0335(14) -0.0018(11) -0.0087(11) -0.0049(10)
C22 0.0275(13) 0.0300(14) 0.0436(16) -0.0080(12) -0.0097(12) -0.0108(11)
C23 0.0227(13) 0.0417(16) 0.0383(15) -0.0105(12) -0.0126(11) -0.0076(11)
C24 0.0231(12) 0.0368(15) 0.0335(14) -0.0015(11) -0.0128(11) -0.0046(11)
C25 0.0170(11) 0.0269(13) 0.0290(13) -0.0024(10) -0.0062(10) -0.0058(10)
C26 0.100(3) 0.068(3) 0.045(2) 0.0103(19) -0.031(2) -0.032(3)
Cl1 0.0641(6) 0.0963(9) 0.0579(6) -0.0021(5) -0.0297(5) -0.0030(6)
Cl2 0.1020(9) 0.0653(7) 0.0993(9) 0.0116(6) -0.0738(8) -0.0199(6)
C27 0.173(7) 0.110(5) 0.095(4) -0.002(4) -0.069(5) 0.021(5)
Cl3 0.1128(12) 0.1171(13) 0.0926(10) -0.0127(9) -0.0379(9) -0.0282(10)
Cl4 0.0841(10) 0.0884(11) 0.1692(17) -0.0296(11) -0.0121(11) -0.0204(8)

loop_
_atom_type_symbol
_atom_type_description
_atom_type_scat_dispersion_real
_atom_type_scat_dispersion_imag
_atom_type_scat_source
C C 0.0033 0.0016 'International Tables Vol C Tables 4.2.6.8 and 6.1.1.4'
H H 0.0000 0.0000 'International Tables Vol C Tables 4.2.6.8 and 6.1.1.4'
O O 0.0106 0.0060 'International Tables Vol C Tables 4.2.6.8 and 6.1.1.4'
S S 0.1246 0.1234 'International Tables Vol C Tables 4.2.6.8 and 6.1.1.4'
Cl Cl 0.1484 0.1585 'International Tables Vol C Tables 4.2.6.8 and 6.1.1.4'
Cu Cu 0.3201 1.2651 'International Tables Vol C Tables 4.2.6.8 and 6.1.1.4'
Br Br -0.2901 2.4595 'International Tables Vol C Tables 4.2.6.8 and 6.1.1.4'

loop_
_geom_angle_atom_site_label_1
_geom_angle_atom_site_label_2
_geom_angle_atom_site_label_3
_geom_angle
_geom_angle_site_symmetry_1
_geom_angle_site_symmetry_3
S1 Cu1 S2 122.85(2) . 1_565
S1 Cu1 Br1 111.43(2) . 2_566
S2 Cu1 Br1 105.94(2) 1_565 2_566
S1 Cu1 Br1 103.99(2) . .
S2 Cu1 Br1 103.094(19) 1_565 .
Br1 Cu1 Br1 108.577(13) 2_566 .
S1 Cu1 Cu1 121.23(2) . 2_566
S2 Cu1 Cu1 115.38(2) 1_565 2_566
Br1 Cu1 Cu1 55.404(11) 2_566 2_566
Br1 Cu1 Cu1 53.174(11) . 2_566
Cu1 Br1 Cu1 71.421(13) 2_566 .
C25 O1 C1 117.9(2) . .
C4 O2 C3 117.2(2) . .
C11 S1 C10 103.29(12) . .
C11 S1 Cu1 110.03(8) . .
C10 S1 Cu1 109.22(8) . .
C19 S2 C18 99.63(12) . .
C19 S2 Cu1 106.66(9) . 1_545
C18 S2 Cu1 100.46(8) . 1_545
O1 C1 C2 107.8(2) . .
C3 C2 C1 110.7(3) . .
O2 C3 C2 108.3(2) . .
O2 C4 C5 124.0(2) . .
O2 C4 C9 115.7(2) . .
C5 C4 C9 120.3(3) . .
C6 C5 C4 119.5(3) . .
C7 C6 C5 120.9(3) . .
C6 C7 C8 119.2(3) . .
C7 C8 C9 121.5(3) . .
C8 C9 C4 118.6(2) . .
C8 C9 C10 119.6(2) . .
C4 C9 C10 121.7(2) . .
C9 C10 S1 112.42(17) . .
C12 C11 S1 113.95(17) . .
C14 C12 C13 118.3(2) . .
C14 C12 C11 119.1(2) . .
C13 C12 C11 122.6(2) . .
C15 C13 C12 120.6(2) . .
C12 C14 C16 121.1(2) . .
C13 C15 C17 120.9(2) . .
C17 C16 C14 120.5(2) . .
C16 C17 C15 118.6(2) . .
C16 C17 C18 120.5(2) . .
C15 C17 C18 120.8(2) . .
C17 C18 S2 111.48(17) . .
C20 C19 S2 109.54(17) . .
C21 C20 C25 118.7(2) . .
C21 C20 C19 120.4(2) . .
C25 C20 C19 120.9(2) . .
C20 C21 C22 121.3(3) . .
C23 C22 C21 119.4(3) . .
C22 C23 C24 120.6(3) . .
C23 C24 C25 119.8(3) . .
O1 C25 C24 123.8(2) . .
O1 C25 C20 116.0(2) . .
C24 C25 C20 120.2(2) . .
Cl2 C26 Cl1 112.8(2) . .
Cl3 C27 Cl4 114.9(4) . .

loop_
_geom_bond_atom_site_label_1
_geom_bond_atom_site_label_2
_geom_bond_distance
_geom_bond_site_symmetry_2
Cu1 S1 2.2689(6) .
Cu1 S2 2.2915(6) 1_565
Cu1 Br1 2.4719(4) 2_566
Cu1 Br1 2.5421(4) .
Cu1 Cu1 2.9271(6) 2_566
Br1 Cu1 2.4719(4) 2_566
O1 C25 1.372(3) .
O1 C1 1.429(3) .
O2 C4 1.370(3) .
O2 C3 1.432(3) .
S1 C11 1.824(2) .
S1 C10 1.838(3) .
S2 C19 1.826(3) .
S2 C18 1.826(2) .
S2 Cu1 2.2915(6) 1_545
C1 C2 1.515(4) .
C2 C3 1.504(4) .
C4 C5 1.392(4) .
C4 C9 1.394(4) .
C5 C6 1.390(4) .
C6 C7 1.373(5) .
C7 C8 1.385(4) .
C8 C9 1.390(4) .
C9 C10 1.503(3) .
C11 C12 1.512(3) .
C12 C14 1.386(3) .
C12 C13 1.398(3) .
C13 C15 1.379(4) .
C14 C16 1.388(4) .
C15 C17 1.394(4) .
C16 C17 1.383(4) .
C17 C18 1.505(3) .
C19 C20 1.500(3) .
C20 C21 1.388(4) .
C20 C25 1.400(4) .
C21 C22 1.388(4) .
C22 C23 1.378(4) .
C23 C24 1.387(4) .
C24 C25 1.393(4) .
C26 Cl2 1.759(4) .
C26 Cl1 1.759(4) .
C27 Cl3 1.638(7) .
C27 Cl4 1.785(8) .
